data_7056979
loop_
_publ_author_name
'Lu, Taotao'
'Yang, Chu-Fan'
'Steren, Carlos A.'
'Fei, Fan'
'Chen, Xue-Tai'
'Xue, Zi-Ling'

_publ_section_title
;
 Synthesis and characterization of Ag(i) and Au(i) complexes with
 macrocyclic hybrid amine N-heterocyclic carbene ligands
;
_journal_issue 6
_journal_name_full 'New Journal of Chemistry'
_journal_page_first 4700
_journal_paper_doi 10.1039/C7NJ04020B
_journal_volume 42
_journal_year 2018
_chemical_formula_sum 'C52 H54 Au2 F12 N12 O P2'
_chemical_formula_weight 1546.94
_space_group_crystal_system triclinic
_space_group_IT_number 2
_space_group_name_Hall '-P 1'
_space_group_name_H-M_alt 'P -1'
_symmetry_space_group_name_Hall '-P 1'
_symmetry_space_group_name_H-M 'P -1'
_atom_sites_solution_hydrogens mixed
_audit_creation_method SHELXL-2014/6
_audit_update_record
;
2018-01-21 deposited with the CCDC.
2018-02-06 downloaded from the CCDC.
;
_cell_angle_alpha 82.471(3)
_cell_angle_beta 87.024(2)
_cell_angle_gamma 89.204(3)
_cell_formula_units_Z 1
_cell_length_a 10.4271(8)
_cell_length_b 10.9326(10)
_cell_length_c 12.6606(10)
_cell_measurement_reflns_used 4938
_cell_measurement_temperature 123(2)
_cell_measurement_theta_max 26.69
_cell_measurement_theta_min 2.32
_cell_volume 1428.8(2)
_computing_cell_refinement 'Bruker SAINT'
_computing_data_collection 'Bruker APEX2'
_computing_data_reduction 'Bruker SAINT'
_computing_molecular_graphics 'Bruker SHELXTL'
_computing_publication_material 'Bruker SHELXTL'
_computing_structure_refinement 'SHELXL-2014 (Sheldrick 2014)'
_computing_structure_solution 'SHELXS-97 (Sheldrick 2008)'
_diffrn_ambient_temperature 123(2)
_diffrn_measured_fraction_theta_full 0.993
_diffrn_measured_fraction_theta_max 0.990
_diffrn_measurement_device_type 'Bruker APEX-II CCD'
_diffrn_measurement_method '\f and \w scans'
_diffrn_radiation_type MoK\a
_diffrn_radiation_wavelength 0.71073
_diffrn_reflns_av_R_equivalents 0.0435
_diffrn_reflns_av_unetI/netI 0.0874
_diffrn_reflns_Laue_measured_fraction_full 0.993
_diffrn_reflns_Laue_measured_fraction_max 0.990
_diffrn_reflns_limit_h_max 13
_diffrn_reflns_limit_h_min -13
_diffrn_reflns_limit_k_max 14
_diffrn_reflns_limit_k_min -11
_diffrn_reflns_limit_l_max 15
_diffrn_reflns_limit_l_min -16
_diffrn_reflns_number 12445
_diffrn_reflns_point_group_measured_fraction_full 0.993
_diffrn_reflns_point_group_measured_fraction_max 0.990
_diffrn_reflns_theta_full 25.242
_diffrn_reflns_theta_max 27.490
_diffrn_reflns_theta_min 2.318
_exptl_absorpt_coefficient_mu 5.273
_exptl_absorpt_correction_T_max 0.4040
_exptl_absorpt_correction_T_min 0.3303
_exptl_absorpt_correction_type multi-scan
_exptl_absorpt_process_details sadabs
_exptl_crystal_colour colourless
_exptl_crystal_density_diffrn 1.798
_exptl_crystal_description block
_exptl_crystal_F_000 754
_exptl_crystal_size_max 0.1500
_exptl_crystal_size_mid 0.120
_exptl_crystal_size_min 0.090
_refine_diff_density_max 2.069
_refine_diff_density_min -1.481
_refine_diff_density_rms 0.175
_refine_ls_extinction_method none
_refine_ls_goodness_of_fit_ref 1.065
_refine_ls_hydrogen_treatment constr
_refine_ls_matrix_type full
_refine_ls_number_parameters 434
_refine_ls_number_reflns 6505
_refine_ls_number_restraints 463
_refine_ls_restrained_S_all 1.057
_refine_ls_R_factor_all 0.0905
_refine_ls_R_factor_gt 0.0603
_refine_ls_shift/su_max 0.000
_refine_ls_shift/su_mean 0.000
_refine_ls_structure_factor_coef Fsqd
_refine_ls_weighting_details 'w=1/[\s^2^(Fo^2^)+(0.0758P)^2^+1.9990P] where P=(Fo^2^+2Fc^2^)/3'
_refine_ls_weighting_scheme calc
_refine_ls_wR_factor_gt 0.1414
_refine_ls_wR_factor_ref 0.1538
_reflns_Friedel_coverage 0.000
_reflns_number_gt 4813
_reflns_number_total 6505
_reflns_threshold_expression 'I > 2\s(I)'
_cod_data_source_file c7nj04020b2.cif
_cod_data_source_block 5
_cod_depositor_comments 'Adding full bibliography for 7056979--7056989.cif.'
_cod_database_code 7056979
_shelx_space_group_comment
;
The symmetry employed for this shelxl refinement is uniquely defined
by the following loop, which should always be used as a source of
symmetry information in preference to the above space-group names.
They are only intended as comments.
;
_shelx_estimated_absorpt_t_min 0.301
_shelx_estimated_absorpt_t_max 0.330
_shelxl_version_number 2014/6

loop_
_space_group_symop_operation_xyz
'x, y, z'
'-x, -y, -z'

loop_
_atom_site_label
_atom_site_type_symbol
_atom_site_fract_x
_atom_site_fract_y
_atom_site_fract_z
_atom_site_U_iso_or_equiv
_atom_site_adp_type
_atom_site_occupancy
_atom_site_site_symmetry_order
_atom_site_calc_flag
_atom_site_refinement_flags_posn
_atom_site_refinement_flags_adp
_atom_site_refinement_flags_occupancy
_atom_site_disorder_assembly
_atom_site_disorder_group
Au1 Au 0.70126(3) 0.51037(4) -0.12678(2) 0.04269(15) Uani 1 1 d . . . . .
F1 F 0.120(2) 1.0770(17) 0.2980(18) 0.141(5) Uani 0.602(7) 1 d . U P A 1
F2 F 0.074(2) 1.017(2) 0.1240(17) 0.147(5) Uani 0.602(7) 1 d . U P A 1
F3 F 0.027(2) 0.903(2) 0.297(2) 0.164(6) Uani 0.602(7) 1 d . U P A 1
F4 F 0.249(2) 1.046(2) 0.1781(18) 0.165(6) Uani 0.602(7) 1 d . U P A 1
F5 F 0.2441(17) 0.9226(17) 0.3164(14) 0.114(4) Uani 0.602(7) 1 d . U P A 1
F6 F 0.1640(17) 0.8391(17) 0.1853(15) 0.118(4) Uani 0.602(7) 1 d . U P A 1
F1' F 0.014(3) 0.895(3) 0.183(3) 0.141(5) Uani 0.398(7) 1 d . . P A 2
F2' F 0.229(3) 0.910(2) 0.150(2) 0.147(5) Uani 0.398(7) 1 d D . P A 2
F3' F 0.138(3) 0.840(3) 0.309(3) 0.164(6) Uani 0.398(7) 1 d D . P A 2
F4' F 0.239(3) 1.006(3) 0.277(3) 0.165(6) Uani 0.398(7) 1 d D . P A 2
F5' F 0.027(3) 1.013(2) 0.3096(17) 0.114(4) Uani 0.398(7) 1 d D . P A 2
F6' F 0.107(2) 1.077(2) 0.150(2) 0.118(4) Uani 0.398(7) 1 d D . P A 2
N1 N 0.4733(6) 0.5673(7) 0.2861(5) 0.0433(18) Uani 1 1 d D . . . .
N2 N 0.4706(6) 0.3686(8) 0.2972(5) 0.0410(18) Uani 1 1 d . . . . .
N3 N 0.6319(11) 0.2493(11) 0.1561(9) 0.0467(19) Uani 0.798(8) 1 d . U P B 1
N3' N 0.619(3) 0.2482(16) 0.148(2) 0.0467(19) Uani 0.202(8) 1 d D . P B 2
N4 N 0.8426(6) 0.3879(8) 0.0608(6) 0.0408(18) Uani 1 1 d . . . . .
N5 N 0.8453(6) 0.5874(7) 0.0545(5) 0.0386(17) Uani 1 1 d D . . . .
N6 N 0.6367(10) 0.7244(15) 0.1425(8) 0.039(2) Uani 0.714(11) 1 d D U P C 1
H6 H 0.6517 0.6426 0.1624 0.047 Uiso 0.714(11) 1 d R U P C 1
N6' N 0.620(3) 0.707(4) 0.123(3) 0.039(2) Uani 0.286(11) 1 d D . P C 2
H6' H 0.6397 0.6282 0.1496 0.047 Uiso 0.286(11) 1 d R U P C 2
O1 O 0.163(2) -0.022(3) 0.550(2) 0.158(11) Uani 0.5 1 d D U P . .
H1 H 0.0951 -0.0199 0.5880 0.237 Uiso 0.5 1 calc R U P . .
P1 P 0.1374(3) 0.9602(3) 0.2311(3) 0.0733(9) Uani 1 1 d . . . . .
C1 C 0.4177(8) 0.4730(10) 0.2487(7) 0.044(2) Uani 1 1 d . . . . .
C2 C 0.5597(9) 0.5228(10) 0.3602(6) 0.048(2) Uani 1 1 d . . . . .
C3 C 0.6472(8) 0.5802(11) 0.4207(7) 0.051(3) Uani 1 1 d . . . . .
H3 H 0.6514 0.6675 0.4161 0.061 Uiso 1 1 calc R U . . .
C4 C 0.7250(9) 0.5059(12) 0.4858(8) 0.058(3) Uani 1 1 d . . . . .
H4 H 0.7835 0.5417 0.5278 0.070 Uiso 1 1 calc R U . . .
C5 C 0.7188(9) 0.3763(12) 0.4908(7) 0.056(3) Uani 1 1 d . . . . .
H5 H 0.7738 0.3273 0.5370 0.067 Uiso 1 1 calc R U . . .
C6 C 0.6384(10) 0.3181(11) 0.4330(8) 0.057(3) Uani 1 1 d . . . . .
H6A H 0.6352 0.2306 0.4385 0.069 Uiso 1 1 calc R U . . .
C7 C 0.5609(8) 0.3939(10) 0.3652(6) 0.043(2) Uani 1 1 d . . . . .
C8 C 0.4368(9) 0.2454(10) 0.2745(8) 0.054(3) Uani 1 1 d . . . . .
H8A H 0.3647 0.2526 0.2261 0.065 Uiso 1 1 calc R U . B 1
H8B H 0.4075 0.1948 0.3418 0.065 Uiso 1 1 calc DR U . B 1
C9 C 0.5484(12) 0.1814(14) 0.2238(10) 0.054(3) Uani 0.798(8) 1 d . U P B 1
C10 C 0.5663(14) 0.0577(16) 0.2517(13) 0.074(3) Uani 0.798(8) 1 d . U P B 1
H10 H 0.5088 0.0131 0.3030 0.089 Uiso 0.798(8) 1 calc R U P B 1
C11 C 0.6745(14) -0.0071(17) 0.2026(13) 0.075(3) Uani 0.798(8) 1 d . U P B 1
H11 H 0.6879 -0.0938 0.2145 0.090 Uiso 0.798(8) 1 calc R U P B 1
C12 C 0.7519(15) 0.0720(17) 0.1387(13) 0.075(3) Uani 0.798(8) 1 d . U P B 1
H12 H 0.8289 0.0390 0.1100 0.089 Uiso 0.798(8) 1 calc R U P B 1
C13 C 0.7298(10) 0.1931(12) 0.1122(9) 0.045(2) Uani 0.798(8) 1 d . U P B 1
C9' C 0.494(3) 0.211(2) 0.172(2) 0.054(3) Uani 0.202(8) 1 d D . P B 2
C10' C 0.432(3) 0.147(3) 0.104(3) 0.074(3) Uani 0.202(8) 1 d D . P B 2
H10' H 0.3459 0.1212 0.1217 0.089 Uiso 0.202(8) 1 calc R U P B 2
C11' C 0.493(3) 0.118(4) 0.011(3) 0.075(3) Uani 0.202(8) 1 d D . P B 2
H11' H 0.4500 0.0738 -0.0354 0.090 Uiso 0.202(8) 1 calc R U P B 2
C12' C 0.618(3) 0.156(3) -0.013(2) 0.075(3) Uani 0.202(8) 1 d D . P B 2
H12' H 0.6613 0.1373 -0.0765 0.089 Uiso 0.202(8) 1 calc R U P B 2
C13' C 0.681(2) 0.221(2) 0.055(3) 0.045(2) Uani 0.202(8) 1 d D . P B 2
C14 C 0.8199(8) 0.2660(10) 0.0346(7) 0.047(2) Uani 1 1 d . . . . .
H14A H 0.9029 0.2211 0.0315 0.057 Uiso 1 1 calc R U . B 1
H14B H 0.7848 0.2732 -0.0371 0.057 Uiso 1 1 calc R U . B 1
C15 C 0.8072(7) 0.4939(10) 0.0036(6) 0.042(2) Uani 1 1 d . . . . .
C16 C 0.9050(7) 0.4134(9) 0.1516(7) 0.040(2) Uani 1 1 d . . . . .
C17 C 0.9627(8) 0.3360(10) 0.2304(7) 0.047(2) Uani 1 1 d . . . . .
H17 H 0.9648 0.2489 0.2318 0.057 Uiso 1 1 calc R U . . .
C18 C 1.0188(9) 0.3960(12) 0.3090(8) 0.060(3) Uani 1 1 d . . . . .
H18 H 1.0582 0.3478 0.3666 0.072 Uiso 1 1 calc R U . . .
C19 C 1.0176(9) 0.5226(12) 0.3039(9) 0.061(3) Uani 1 1 d . . . . .
H19 H 1.0561 0.5594 0.3582 0.073 Uiso 1 1 calc R U . . .
C20 C 0.9628(8) 0.5964(11) 0.2232(8) 0.052(3) Uani 1 1 d . . . . .
H20 H 0.9634 0.6838 0.2188 0.063 Uiso 1 1 calc R U . . .
C21 C 0.9066(8) 0.5370(10) 0.1487(7) 0.046(2) Uani 1 1 d . . . . .
C22 C 0.8256(17) 0.7179(11) 0.0199(18) 0.045(2) Uani 0.714(11) 1 d D U P C 1
H22A H 0.8551 0.7366 -0.0560 0.054 Uiso 0.714(11) 1 calc R U P C 1
H22B H 0.8788 0.7662 0.0618 0.054 Uiso 0.714(11) 1 calc R U P C 1
C23 C 0.6854(11) 0.7587(13) 0.0326(9) 0.046(2) Uani 0.714(11) 1 d D U P C 1
H23A H 0.6786 0.8492 0.0135 0.055 Uiso 0.714(11) 1 calc R U P C 1
H23B H 0.6329 0.7190 -0.0162 0.055 Uiso 0.714(11) 1 calc R U P C 1
C24 C 0.4978(10) 0.7487(14) 0.1492(10) 0.047(2) Uani 0.714(11) 1 d D U P C 1
H24A H 0.4550 0.7080 0.0953 0.057 Uiso 0.714(11) 1 calc R U P C 1
H24B H 0.4810 0.8385 0.1350 0.057 Uiso 0.714(11) 1 calc R U P C 1
C25 C 0.4449(19) 0.6986(11) 0.2609(16) 0.050(2) Uani 0.714(11) 1 d D U P C 1
H25A H 0.4832 0.7443 0.3138 0.060 Uiso 0.714(11) 1 calc R U P C 1
H25B H 0.3508 0.7118 0.2655 0.060 Uiso 0.714(11) 1 calc R U P C 1
C22' C 0.822(5) 0.715(2) 0.013(4) 0.045(2) Uani 0.286(11) 1 d D U P C 2
H22C H 0.7796 0.7193 -0.0557 0.054 Uiso 0.286(11) 1 calc R U P C 2
H22D H 0.9046 0.7592 -0.0005 0.054 Uiso 0.286(11) 1 calc R U P C 2
C23' C 0.736(3) 0.779(3) 0.091(3) 0.046(2) Uani 0.286(11) 1 d D U P C 2
H23C H 0.7843 0.7887 0.1553 0.055 Uiso 0.286(11) 1 calc R U P C 2
H23D H 0.7123 0.8628 0.0574 0.055 Uiso 0.286(11) 1 calc R U P C 2
C24' C 0.553(3) 0.772(3) 0.205(2) 0.047(2) Uani 0.286(11) 1 d D U P C 2
H24C H 0.5224 0.8536 0.1714 0.057 Uiso 0.286(11) 1 calc R U P C 2
H24D H 0.6123 0.7852 0.2602 0.057 Uiso 0.286(11) 1 calc R U P C 2
C25' C 0.438(4) 0.6956(18) 0.255(5) 0.050(2) Uani 0.286(11) 1 d D U P C 2
H25C H 0.4037 0.7314 0.3185 0.060 Uiso 0.286(11) 1 calc R U P C 2
H25D H 0.3697 0.6998 0.2033 0.060 Uiso 0.286(11) 1 calc R U P C 2
C26 C 0.210(3) 0.101(3) 0.520(2) 0.144(13) Uani 0.5 1 d D U P . .
H26A H 0.1746 0.1564 0.5705 0.173 Uiso 0.5 1 calc R U P . .
H26B H 0.1851 0.1338 0.4473 0.173 Uiso 0.5 1 calc R U P . .
C27 C 0.357(3) 0.091(4) 0.524(3) 0.161(13) Uani 0.5 1 d D U P . .
H27A H 0.3792 0.0487 0.5940 0.241 Uiso 0.5 1 calc R U P . .
H27B H 0.3934 0.1743 0.5140 0.241 Uiso 0.5 1 calc DR U P . .
H27C H 0.3910 0.0449 0.4680 0.241 Uiso 0.5 1 calc R U P . .

loop_
_atom_site_aniso_label
_atom_site_aniso_U_11
_atom_site_aniso_U_22
_atom_site_aniso_U_33
_atom_site_aniso_U_23
_atom_site_aniso_U_13
_atom_site_aniso_U_12
Au1 0.02765(17) 0.0680(3) 0.03235(18) -0.00855(15) 0.00384(11) 0.00276(14)
F1 0.135(11) 0.097(10) 0.205(13) -0.055(9) -0.060(10) 0.017(8)
F2 0.156(12) 0.146(13) 0.150(11) -0.035(10) -0.078(9) 0.015(10)
F3 0.141(11) 0.143(13) 0.202(13) -0.033(11) 0.084(11) -0.015(10)
F4 0.134(10) 0.184(13) 0.166(13) 0.034(11) -0.026(10) -0.099(9)
F5 0.125(9) 0.107(9) 0.110(8) -0.016(7) -0.008(7) 0.037(8)
F6 0.133(9) 0.099(9) 0.138(9) -0.071(7) -0.001(8) -0.007(7)
F1' 0.135(11) 0.097(10) 0.205(13) -0.055(9) -0.060(10) 0.017(8)
F2' 0.156(12) 0.146(13) 0.150(11) -0.035(10) -0.078(9) 0.015(10)
F3' 0.141(11) 0.143(13) 0.202(13) -0.033(11) 0.084(11) -0.015(10)
F4' 0.134(10) 0.184(13) 0.166(13) 0.034(11) -0.026(10) -0.099(9)
F5' 0.125(9) 0.107(9) 0.110(8) -0.016(7) -0.008(7) 0.037(8)
F6' 0.133(9) 0.099(9) 0.138(9) -0.071(7) -0.001(8) -0.007(7)
N1 0.033(4) 0.062(6) 0.034(4) -0.006(3) 0.005(3) 0.005(4)
N2 0.036(4) 0.056(5) 0.032(4) -0.011(3) 0.008(3) 0.001(3)
N3 0.029(4) 0.071(5) 0.040(4) -0.007(4) 0.001(3) 0.002(3)
N3' 0.029(4) 0.071(5) 0.040(4) -0.007(4) 0.001(3) 0.002(3)
N4 0.026(3) 0.059(5) 0.038(4) -0.009(4) 0.006(3) 0.003(3)
N5 0.019(3) 0.059(5) 0.037(4) -0.007(3) 0.002(3) 0.001(3)
N6 0.029(4) 0.057(5) 0.033(5) -0.014(4) -0.003(4) -0.001(4)
N6' 0.029(4) 0.057(5) 0.033(5) -0.014(4) -0.003(4) -0.001(4)
O1 0.130(19) 0.24(3) 0.113(17) -0.08(2) 0.026(15) 0.03(2)
P1 0.0645(19) 0.049(2) 0.104(3) -0.0072(18) 0.0005(18) 0.0085(15)
C1 0.030(4) 0.067(7) 0.035(4) -0.012(4) 0.007(3) 0.008(4)
C2 0.052(5) 0.068(7) 0.024(4) -0.001(4) -0.001(4) -0.005(5)
C3 0.032(4) 0.083(8) 0.038(5) -0.012(5) -0.003(4) 0.002(5)
C4 0.041(5) 0.080(9) 0.051(6) -0.001(5) -0.001(4) 0.011(5)
C5 0.046(5) 0.081(9) 0.039(5) -0.003(5) -0.009(4) 0.015(5)
C6 0.052(6) 0.067(8) 0.048(6) 0.001(5) 0.010(4) 0.022(5)
C7 0.031(4) 0.067(7) 0.029(4) -0.006(4) 0.009(3) 0.004(4)
C8 0.038(5) 0.066(7) 0.055(6) 0.004(5) 0.013(4) -0.002(5)
C9 0.045(6) 0.066(7) 0.054(6) -0.023(5) -0.001(4) -0.001(5)
C10 0.062(6) 0.081(7) 0.081(7) -0.019(6) 0.008(6) -0.015(6)
C11 0.066(6) 0.083(8) 0.075(7) -0.009(6) 0.007(6) -0.003(6)
C12 0.062(6) 0.082(7) 0.083(7) -0.024(6) 0.003(6) -0.003(6)
C13 0.032(5) 0.060(6) 0.046(5) -0.021(5) 0.000(4) -0.002(5)
C9' 0.045(6) 0.066(7) 0.054(6) -0.023(5) -0.001(4) -0.001(5)
C10' 0.062(6) 0.081(7) 0.081(7) -0.019(6) 0.008(6) -0.015(6)
C11' 0.066(6) 0.083(8) 0.075(7) -0.009(6) 0.007(6) -0.003(6)
C12' 0.062(6) 0.082(7) 0.083(7) -0.024(6) 0.003(6) -0.003(6)
C13' 0.032(5) 0.060(6) 0.046(5) -0.021(5) 0.000(4) -0.002(5)
C14 0.027(4) 0.072(7) 0.048(5) -0.027(5) -0.003(3) 0.001(4)
C15 0.023(4) 0.071(7) 0.034(4) -0.016(4) 0.000(3) -0.004(4)
C16 0.020(3) 0.059(7) 0.042(5) -0.013(4) 0.000(3) 0.002(4)
C17 0.026(4) 0.066(7) 0.050(5) -0.014(5) 0.000(4) 0.004(4)
C18 0.042(5) 0.088(9) 0.053(6) -0.011(6) -0.010(4) -0.003(5)
C19 0.036(5) 0.090(10) 0.064(7) -0.031(6) -0.010(4) -0.003(5)
C20 0.028(4) 0.075(8) 0.060(6) -0.024(5) -0.011(4) -0.001(4)
C21 0.030(4) 0.060(7) 0.047(5) -0.010(4) 0.008(4) 0.005(4)
C22 0.035(4) 0.053(5) 0.046(4) -0.005(4) 0.004(3) -0.004(4)
C23 0.036(4) 0.057(5) 0.045(4) -0.011(4) 0.002(4) -0.003(4)
C24 0.039(4) 0.059(5) 0.043(4) -0.008(4) 0.001(4) 0.000(4)
C25 0.040(4) 0.066(5) 0.045(4) -0.016(4) 0.003(3) 0.008(4)
C22' 0.035(4) 0.053(5) 0.046(4) -0.005(4) 0.004(3) -0.004(4)
C23' 0.036(4) 0.057(5) 0.045(4) -0.011(4) 0.002(4) -0.003(4)
C24' 0.039(4) 0.059(5) 0.043(4) -0.008(4) 0.001(4) 0.000(4)
C25' 0.040(4) 0.066(5) 0.045(4) -0.016(4) 0.003(3) 0.008(4)
C26 0.13(2) 0.27(4) 0.055(15) -0.09(2) -0.007(15) -0.04(2)
C27 0.19(3) 0.25(3) 0.069(17) -0.09(2) -0.016(19) -0.01(3)

loop_
_atom_type_symbol
_atom_type_description
_atom_type_scat_dispersion_real
_atom_type_scat_dispersion_imag
_atom_type_scat_source
C C 0.0033 0.0016 'International Tables Vol C Tables 4.2.6.8 and 6.1.1.4'
H H 0.0000 0.0000 'International Tables Vol C Tables 4.2.6.8 and 6.1.1.4'
N N 0.0061 0.0033 'International Tables Vol C Tables 4.2.6.8 and 6.1.1.4'
O O 0.0106 0.0060 'International Tables Vol C Tables 4.2.6.8 and 6.1.1.4'
F F 0.0171 0.0103 'International Tables Vol C Tables 4.2.6.8 and 6.1.1.4'
P P 0.1023 0.0942 'International Tables Vol C Tables 4.2.6.8 and 6.1.1.4'
Au Au -2.0133 8.8022 'International Tables Vol C Tables 4.2.6.8 and 6.1.1.4'

loop_
_geom_angle_atom_site_label_1
_geom_angle_atom_site_label_2
_geom_angle_atom_site_label_3
_geom_angle
_geom_angle_site_symmetry_1
_geom_angle_site_symmetry_3
C1 Au1 C15 175.2(3) 2_665 .
C1 N1 C2 109.7(8) . .
C1 N1 C25' 123(3) . .
C2 N1 C25' 127(3) . .
C1 N1 C25 127.6(13) . .
C2 N1 C25 122.6(13) . .
C1 N2 C7 111.3(8) . .
C1 N2 C8 123.0(8) . .
C7 N2 C8 125.6(9) . .
C13 N3 C9 118.8(12) . .
C13' N3' C9' 119.5(13) . .
C15 N4 C16 109.7(8) . .
C15 N4 C14 125.6(8) . .
C16 N4 C14 124.7(8) . .
C15 N5 C21 108.9(8) . .
C15 N5 C22' 122(3) . .
C21 N5 C22' 129(3) . .
C15 N5 C22 125.7(13) . .
C21 N5 C22 125.3(12) . .
C23 N6 C24 109.0(10) . .
C23 N6 H6 109.4 . .
C24 N6 H6 109.4 . .
C23' N6' C24' 105(2) . .
C23' N6' H6' 111.3 . .
C24' N6' H6' 111.4 . .
C26 O1 H1 109.5 . .
F4' P1 F2' 90(2) . .
F3 P1 F6 90.3(12) . .
F4' P1 F3' 92.1(18) . .
F2' P1 F3' 93.8(10) . .
F4' P1 F6' 98.5(13) . .
F2' P1 F6' 91.4(9) . .
F3' P1 F6' 168.2(16) . .
F3 P1 F4 166.1(15) . .
F6 P1 F4 103.3(13) . .
F3 P1 F2 103.0(14) . .
F6 P1 F2 90.5(11) . .
F4 P1 F2 79.7(11) . .
F3 P1 F5 96.6(13) . .
F6 P1 F5 89.3(9) . .
F4 P1 F5 81.3(10) . .
F2 P1 F5 160.4(11) . .
F3 P1 F1 87.2(12) . .
F6 P1 F1 170.2(11) . .
F4 P1 F1 79.0(13) . .
F2 P1 F1 99.3(11) . .
F5 P1 F1 81.6(9) . .
F4' P1 F5' 96(2) . .
F2' P1 F5' 173.6(15) . .
F3' P1 F5' 88.1(9) . .
F6' P1 F5' 85.7(8) . .
F4' P1 F1' 175.2(17) . .
F2' P1 F1' 90.5(17) . .
F3' P1 F1' 83.1(19) . .
F6' P1 F1' 86.3(14) . .
F5' P1 F1' 83.6(16) . .
N1 C1 N2 106.8(8) . .
N1 C1 Au1 125.1(7) . 2_665
N2 C1 Au1 127.5(8) . 2_665
N1 C2 C7 107.1(8) . .
N1 C2 C3 133.5(10) . .
C7 C2 C3 119.2(9) . .
C4 C3 C2 118.0(11) . .
C4 C3 H3 121.0 . .
C2 C3 H3 121.0 . .
C3 C4 C5 120.3(11) . .
C3 C4 H4 119.9 . .
C5 C4 H4 119.9 . .
C6 C5 C4 123.5(10) . .
C6 C5 H5 118.2 . .
C4 C5 H5 118.2 . .
C5 C6 C7 116.1(11) . .
C5 C6 H6A 121.9 . .
C7 C6 H6A 121.9 . .
N2 C7 C6 132.3(10) . .
N2 C7 C2 105.0(8) . .
C6 C7 C2 122.7(9) . .
N2 C8 C9' 114.8(13) . .
N2 C8 C9 112.1(8) . .
N2 C8 H8A 109.2 . .
C9 C8 H8A 109.2 . .
N2 C8 H8B 109.2 . .
C9 C8 H8B 109.2 . .
H8A C8 H8B 107.9 . .
N3 C9 C10 121.6(12) . .
N3 C9 C8 118.9(12) . .
C10 C9 C8 119.3(12) . .
C9 C10 C11 120.3(14) . .
C9 C10 H10 119.9 . .
C11 C10 H10 119.9 . .
C12 C11 C10 111.7(16) . .
C12 C11 H11 124.1 . .
C10 C11 H11 124.1 . .
C13 C12 C11 125.8(15) . .
C13 C12 H12 117.1 . .
C11 C12 H12 117.1 . .
N3 C13 C12 121.4(12) . .
N3 C13 C14 119.3(12) . .
C12 C13 C14 119.3(11) . .
C10' C9' N3' 120.2(13) . .
C10' C9' C8 125(2) . .
N3' C9' C8 115(2) . .
C9' C10' C11' 120.6(13) . .
C9' C10' H10' 119.7 . .
C11' C10' H10' 119.7 . .
C12' C11' C10' 119.0(13) . .
C12' C11' H11' 120.5 . .
C10' C11' H11' 120.5 . .
C13' C12' C11' 120.6(13) . .
C13' C12' H12' 119.7 . .
C11' C12' H12' 119.7 . .
C12' C13' N3' 120.2(13) . .
C12' C13' C14 124(2) . .
N3' C13' C14 116(2) . .
N4 C14 C13 113.4(8) . .
N4 C14 C13' 115.1(12) . .
N4 C14 H14A 108.9 . .
C13 C14 H14A 108.9 . .
N4 C14 H14B 108.9 . .
C13 C14 H14B 108.9 . .
H14A C14 H14B 107.7 . .
N4 C15 N5 107.5(7) . .
N4 C15 Au1 126.1(7) . .
N5 C15 Au1 126.1(7) . .
C21 C16 C17 121.8(9) . .
C21 C16 N4 107.1(8) . .
C17 C16 N4 131.0(10) . .
C16 C17 C18 115.0(10) . .
C16 C17 H17 122.5 . .
C18 C17 H17 122.5 . .
C19 C18 C17 121.5(10) . .
C19 C18 H18 119.2 . .
C17 C18 H18 119.2 . .
C20 C19 C18 121.9(10) . .
C20 C19 H19 119.1 . .
C18 C19 H19 119.1 . .
C19 C20 C21 116.0(11) . .
C19 C20 H20 122.0 . .
C21 C20 H20 122.0 . .
C16 C21 C20 123.7(10) . .
C16 C21 N5 106.7(8) . .
C20 C21 N5 129.6(10) . .
N5 C22 C23 113.1(12) . .
N5 C22 H22A 109.0 . .
C23 C22 H22A 109.0 . .
N5 C22 H22B 109.0 . .
C23 C22 H22B 109.0 . .
H22A C22 H22B 107.8 . .
N6 C23 C22 110.1(11) . .
N6 C23 H23A 109.6 . .
C22 C23 H23A 109.6 . .
N6 C23 H23B 109.6 . .
C22 C23 H23B 109.6 . .
H23A C23 H23B 108.2 . .
N6 C24 C25 108.7(11) . .
N6 C24 H24A 110.0 . .
C25 C24 H24A 110.0 . .
N6 C24 H24B 110.0 . .
C25 C24 H24B 110.0 . .
H24A C24 H24B 108.3 . .
N1 C25 C24 111.3(12) . .
N1 C25 H25A 109.4 . .
C24 C25 H25A 109.4 . .
N1 C25 H25B 109.4 . .
C24 C25 H25B 109.4 . .
H25A C25 H25B 108.0 . .
N5 C22' C23' 111(2) . .
N5 C22' H22C 109.4 . .
C23' C22' H22C 109.4 . .
N5 C22' H22D 109.4 . .
C23' C22' H22D 109.4 . .
H22C C22' H22D 108.0 . .
N6' C23' C22' 110(3) . .
N6' C23' H23C 109.6 . .
C22' C23' H23C 109.6 . .
N6' C23' H23D 109.6 . .
C22' C23' H23D 109.6 . .
H23C C23' H23D 108.1 . .
N6' C24' C25' 110(3) . .
N6' C24' H24C 109.7 . .
C25' C24' H24C 109.7 . .
N6' C24' H24D 109.7 . .
C25' C24' H24D 109.7 . .
H24C C24' H24D 108.2 . .
N1 C25' C24' 112(2) . .
N1 C25' H25C 109.2 . .
C24' C25' H25C 109.2 . .
N1 C25' H25D 109.2 . .
C24' C25' H25D 109.2 . .
H25C C25' H25D 107.9 . .
O1 C26 C27 105.8(14) . .
O1 C26 H26A 110.6 . .
C27 C26 H26A 110.6 . .
O1 C26 H26B 110.6 . .
C27 C26 H26B 110.6 . .
H26A C26 H26B 108.7 . .
C26 C27 H27A 109.5 . .
C26 C27 H27B 109.5 . .
H27A C27 H27B 109.5 . .
C26 C27 H27C 109.5 . .
H27A C27 H27C 109.5 . .
H27B C27 H27C 109.5 . .

loop_
_geom_bond_atom_site_label_1
_geom_bond_atom_site_label_2
_geom_bond_distance
_geom_bond_site_symmetry_2
Au1 C1 2.018(9) 2_665
Au1 C15 2.021(8) .
F1 P1 1.626(19) .
F2 P1 1.589(19) .
F3 P1 1.479(17) .
F4 P1 1.570(16) .
F5 P1 1.604(17) .
F6 P1 1.530(16) .
F1' P1 1.66(3) .
F2' P1 1.52(3) .
F3' P1 1.53(3) .
F4' P1 1.37(2) .
F5' P1 1.63(2) .
F6' P1 1.56(3) .
N1 C1 1.340(12) .
N1 C2 1.373(11) .
N1 C25' 1.453(10) .
N1 C25 1.458(9) .
N2 C1 1.349(12) .
N2 C7 1.364(11) .
N2 C8 1.465(13) .
N3 C13 1.320(15) .
N3 C9 1.348(16) .
N3' C13' 1.376(10) .
N3' C9' 1.376(10) .
N4 C15 1.341(12) .
N4 C16 1.411(11) .
N4 C14 1.440(13) .
N5 C15 1.352(11) .
N5 C21 1.426(11) .
N5 C22' 1.451(10) .
N5 C22 1.452(9) .
N6 C23 1.459(9) .
N6 C24 1.469(9) .
N6 H6 0.9100 .
N6' C23' 1.464(10) .
N6' C24' 1.467(10) .
N6' H6' 0.9100 .
O1 C26 1.433(10) .
O1 H1 0.8400 .
C1 Au1 2.018(9) 2_665
C2 C7 1.402(14) .
C2 C3 1.424(13) .
C3 C4 1.368(14) .
C3 H3 0.9500 .
C4 C5 1.412(16) .
C4 H4 0.9500 .
C5 C6 1.358(16) .
C5 H5 0.9500 .
C6 C7 1.395(13) .
C6 H6A 0.9500 .
C8 C9' 1.49(3) .
C8 C9 1.508(16) .
C8 H8A 0.9900 .
C8 H8B 0.9900 .
C9 C10 1.37(2) .
C10 C11 1.48(2) .
C10 H10 0.9500 .
C11 C12 1.35(2) .
C11 H11 0.9500 .
C12 C13 1.34(2) .
C12 H12 0.9500 .
C13 C14 1.484(14) .
C9' C10' 1.372(10) .
C10' C11' 1.378(10) .
C10' H10' 0.9500 .
C11' C12' 1.377(10) .
C11' H11' 0.9500 .
C12' C13' 1.375(10) .
C12' H12' 0.9500 .
C13' C14 1.54(3) .
C14 H14A 0.9900 .
C14 H14B 0.9900 .
C16 C21 1.348(14) .
C16 C17 1.378(13) .
C17 C18 1.416(14) .
C17 H17 0.9500 .
C18 C19 1.377(17) .
C18 H18 0.9500 .
C19 C20 1.361(15) .
C19 H19 0.9500 .
C20 C21 1.372(14) .
C20 H20 0.9500 .
C22 C23 1.529(10) .
C22 H22A 0.9900 .
C22 H22B 0.9900 .
C23 H23A 0.9900 .
C23 H23B 0.9900 .
C24 C25 1.525(10) .
C24 H24A 0.9900 .
C24 H24B 0.9900 .
C25 H25A 0.9900 .
C25 H25B 0.9900 .
C22' C23' 1.530(10) .
C22' H22C 0.9900 .
C22' H22D 0.9900 .
C23' H23C 0.9900 .
C23' H23D 0.9900 .
C24' C25' 1.529(10) .
C24' H24C 0.9900 .
C24' H24D 0.9900 .
C25' H25C 0.9900 .
C25' H25D 0.9900 .
C26 C27 1.536(10) .
C26 H26A 0.9900 .
C26 H26B 0.9900 .
C27 H27A 0.9800 .
C27 H27B 0.9800 .
C27 H27C 0.9800 .

loop_
_geom_hbond_atom_site_label_D
_geom_hbond_atom_site_label_H
_geom_hbond_atom_site_label_A
_geom_hbond_distance_DH
_geom_hbond_distance_HA
_geom_hbond_distance_DA
_geom_hbond_angle_DHA
_geom_hbond_site_symmetry_A
O1 H1 F3 0.84 2.37 3.09(3) 144.8 2_566
O1 H1 F5' 0.84 1.77 2.60(3) 168.2 2_566
C12 H12 F2 0.95 2.57 3.40(3) 145.6 1_645
C10' H10' F2' 0.95 2.60 3.34(4) 134.7 1_545
C10' H10' F4' 0.95 2.42 3.15(4) 133.7 1_545
C10' H10' F6' 0.95 2.54 3.48(4) 172.6 1_545
C12' H12' F2' 0.95 1.56 2.47(4) 158.0 2_665
C14 H14B F6 0.99 2.41 3.144(18) 130.8 2_665
C17 H17 F1 0.95 2.55 3.29(2) 135.0 1_645
C20 H20 F1' 0.95 2.35 3.28(3) 165.6 1_655
C23 H23A F4 0.99 2.62 3.24(2) 120.6 2_675
C25 H25B F6 0.99 2.55 3.41(3) 144.8 .
C22' H22D F6' 0.99 2.44 2.94(3) 110.7 2_675
C26 H26B F1 0.99 2.21 3.05(3) 142.7 1_545
